data_4116760
loop_
_publ_author_name
'Thomas J. Crevier'
'Scott Lovell'
'James M. Mayer'
'Arnold L. Rheingold'
'Ilia A. Guzei'

_publ_contact_author
;
     Dr. James Moers Mayer 
     Chemistry Department
     University of Washington
     Box 351700
     Seattle, Washington 98195-1700
     U.S.A.
;
_publ_contact_author_email mayer@chem.washington.edu
_publ_contact_author_fax 206-685-8665
_publ_contact_author_phone 206-543-2083
_publ_section_title
;
 Chalcogen Atom Transfer to a Metal Nitrido. The First Transition Metal
 Selenonitrosyl Complex
;
_journal_name_full 'Journal of the American Chemical Society'
_journal_page_first 6607
_journal_page_last 6608
_journal_paper_doi 10.1021/ja980992x
_journal_volume 120
_journal_year 1998
_chemical_formula_sum 'C12 H13 B Cl2 N7 O Os'
_chemical_formula_weight 543.20
_chemical_name_systematic
; 
 ? 
;
_space_group_IT_number 147
_symmetry_cell_setting trigonal
_symmetry_space_group_name_Hall '-P 3'
_symmetry_space_group_name_H-M 'P -3'
_atom_sites_solution_hydrogens geom
_atom_sites_solution_primary direct
_atom_sites_solution_secondary difmap
_audit_creation_method SHELXL
_cell_angle_alpha 90.00
_cell_angle_beta 90.00
_cell_angle_gamma 120.00
_cell_formula_units_Z 2
_cell_length_a 11.3735(2)
_cell_length_b 11.3735(2)
_cell_length_c 7.7134(2)
_cell_measurement_reflns_used 5104
_cell_measurement_temperature 213(2)
_cell_measurement_theta_max 28
_cell_measurement_theta_min 3
_cell_volume 864.10(3)
_computing_cell_refinement SAINT
_computing_data_collection 'Siemens P4/CCD'
_computing_data_reduction SAINT
_computing_molecular_graphics XP
_computing_publication_material XCIF
_computing_structure_refinement 'SHELXL-5.03 (Sheldrick, 1994)'
_computing_structure_solution 'SHELXS-5.03 (Sheldrick, 1994)'
_diffrn_ambient_temperature 213(2)
_diffrn_measurement_device 'Siemens P4/CCD'
_diffrn_measurement_method 'Phi, Omega'
_diffrn_radiation_monochromator graphite
_diffrn_radiation_source 'fine-focus sealed tube'
_diffrn_radiation_type MoK\a
_diffrn_radiation_wavelength 0.71073
_diffrn_reflns_av_R_equivalents 0.0632
_diffrn_reflns_av_sigmaI/netI 0.0482
_diffrn_reflns_limit_h_max 7
_diffrn_reflns_limit_h_min -15
_diffrn_reflns_limit_k_max 15
_diffrn_reflns_limit_k_min -1
_diffrn_reflns_limit_l_max 10
_diffrn_reflns_limit_l_min -1
_diffrn_reflns_number 3656
_diffrn_reflns_theta_max 28.24
_diffrn_reflns_theta_min 2.07
_diffrn_standards_decay_% '< 1.0'
_exptl_absorpt_coefficient_mu 7.70
_exptl_absorpt_correction_T_max 1.000
_exptl_absorpt_correction_T_min 0.592
_exptl_absorpt_correction_type Empirica
_exptl_crystal_colour red
_exptl_crystal_density_diffrn 2.088
_exptl_crystal_description block
_exptl_crystal_F_000 514
_exptl_crystal_size_max 0.30
_exptl_crystal_size_mid 0.30
_exptl_crystal_size_min 0.20
_refine_diff_density_max 1.827
_refine_diff_density_min -1.294
_refine_diff_density_rms 0.269
_refine_ls_extinction_method none
_refine_ls_goodness_of_fit_all 1.164
_refine_ls_goodness_of_fit_obs 1.047
_refine_ls_hydrogen_treatment 'Idealized contributions'
_refine_ls_matrix_type full
_refine_ls_number_parameters 73
_refine_ls_number_reflns 1366
_refine_ls_number_restraints 0
_refine_ls_restrained_S_all 1.164
_refine_ls_restrained_S_obs 1.047
_refine_ls_R_factor_all 0.0465
_refine_ls_R_factor_obs 0.0420
_refine_ls_shift/esd_max -0.008
_refine_ls_shift/esd_mean 0.001
_refine_ls_structure_factor_coef Fsqd
_refine_ls_weighting_details 'w=1/[\s^2^(Fo^2^)+(0.1000P)^2^+0.0000P] where P=(Fo^2^+2Fc^2^)/3'
_refine_ls_weighting_scheme calc
_refine_ls_wR_factor_all 0.1403
_refine_ls_wR_factor_obs 0.1218
_reflns_number_observed 1275
_reflns_number_total 1366
_reflns_observed_criterion >2sigma(I)
_cod_data_source_file ja980992x.cif
_cod_data_source_block may01
_cod_depositor_comments
;
The following automatic conversions were performed:

'_refine_ls_weighting_scheme' value 'calc
w=1/[\s^2^(Fo^2^)+(0.1000P)^2^+0.0000P] where P=(Fo^2^+2Fc^2^)/3' was
changed to 'calc'. New tag '_refine_ls_weighting_details' was
created. The value of the new tag was set to
'w=1/[\s^2^(Fo^2^)+(0.1000P)^2^+0.0000P] where P=(Fo^2^+2Fc^2^)/3'.

Automatic conversion script
Id: cif_fix_values 3143 2015-03-26 13:38:13Z robertas 
;
_cod_original_cell_volume 864.10(2)
_cod_database_code 4116760

loop_
_symmetry_equiv_pos_as_xyz
'x, y, z'
'-y, x-y, z'
'-x+y, -x, z'
'-x, -y, -z'
'y, -x+y, -z'
'x-y, x, -z'

loop_
_atom_site_aniso_label
_atom_site_aniso_U_11
_atom_site_aniso_U_22
_atom_site_aniso_U_33
_atom_site_aniso_U_23
_atom_site_aniso_U_13
_atom_site_aniso_U_12
Os 0.0278(2) 0.0278(2) 0.0242(3) 0.000 0.000 0.01391(12)
Cl1 0.043(2) 0.062(2) 0.0300(14) 0.0036(13) -0.0004(12) 0.030(2)
N1 0.024(2) 0.036(3) 0.022(3) 0.002(2) 0.002(2) 0.017(2)
N2 0.031(3) 0.026(2) 0.039(3) 0.004(2) -0.006(2) 0.014(2)
B 0.040(4) 0.040(4) 0.034(7) 0.000 0.000 0.020(2)
C1 0.032(3) 0.047(4) 0.051(4) -0.003(3) 0.007(3) 0.027(3)
C2 0.038(3) 0.038(3) 0.043(4) -0.002(3) -0.009(3) 0.023(3)
C3 0.039(3) 0.030(3) 0.035(3) 0.000(3) -0.010(3) 0.019(3)

loop_
_atom_site_label
_atom_site_type_symbol
_atom_site_fract_x
_atom_site_fract_y
_atom_site_fract_z
_atom_site_U_iso_or_equiv
_atom_site_thermal_displace_type
_atom_site_occupancy
_atom_site_calc_flag
_atom_site_refinement_flags
_atom_site_disorder_group
Os Os 0.6667 0.3333 0.79080(5) 0.0266(2) Uani 1 d S .
Cl1 Cl 0.8404(4) 0.3310(4) 0.9530(5) 0.0438(7) Uani 0.67 d P 1
N1 N 0.5214(5) 0.3311(6) 0.6240(7) 0.0265(11) Uani 1 d . .
N2 N 0.5395(6) 0.3299(6) 0.4477(8) 0.0320(12) Uani 1 d . .
N3 N 0.7875(29) 0.3242(26) 0.8982(36) 0.052(6) Uiso 0.33 d P 2
O1 O 0.8609(32) 0.3054(30) 0.9902(43) 0.068(9) Uiso 0.33 d P 2
B B 0.6667 0.3333 0.3825(19) 0.038(3) Uani 1 d S .
H0A H 0.6667 0.3333 0.2542(19) 0.045 Uiso 1 calc SR .
C1 C 0.4038(7) 0.3275(8) 0.6500(11) 0.040(2) Uani 1 d . .
H1A H 0.3673(7) 0.3278(8) 0.7592(11) 0.048 Uiso 1 calc R .
C2 C 0.3438(7) 0.3235(7) 0.4938(11) 0.0378(15) Uani 1 d . .
H2A H 0.2606(7) 0.3202(7) 0.4749(11) 0.045 Uiso 1 calc R .
C3 C 0.4321(7) 0.3253(7) 0.3721(10) 0.0340(13) Uani 1 d . .
H3A H 0.4187(7) 0.3234(7) 0.2516(10) 0.041 Uiso 1 calc R .
C4 C 0.9409(32) 0.0927(33) 1.0048(42) 0.085(8) Uiso 0.50 d P .
H4A H 0.9042(32) 0.1502(33) 1.0169(42) 0.102 Uiso 0.50 calc PR .

loop_
_atom_type_symbol
_atom_type_description
_atom_type_scat_dispersion_real
_atom_type_scat_dispersion_imag
_atom_type_scat_source
C C 0.0033 0.0016 'International Tables Vol C Tables 4.2.6.8 and 6.1.1.4'
H H 0.0000 0.0000 'International Tables Vol C Tables 4.2.6.8 and 6.1.1.4'
B B 0.0013 0.0007 'International Tables Vol C Tables 4.2.6.8 and 6.1.1.4'
N N 0.0061 0.0033 'International Tables Vol C Tables 4.2.6.8 and 6.1.1.4'
O O 0.0106 0.0060 'International Tables Vol C Tables 4.2.6.8 and 6.1.1.4'
Cl Cl 0.1484 0.1585 'International Tables Vol C Tables 4.2.6.8 and 6.1.1.4'
Os Os -1.2165 7.6030 'International Tables Vol C Tables 4.2.6.8 and 6.1.1.4'

loop_
_geom_angle_atom_site_label_1
_geom_angle_atom_site_label_2
_geom_angle_atom_site_label_3
_geom_angle
_geom_angle_site_symmetry_1
_geom_angle_site_symmetry_3
N3 Os N3 97.1(12) . 3_665
N3 Os N3 97.1(12) . 2_655
N3 Os N3 97.1(12) 3_665 2_655
N3 Os N1 85.7(9) . 2_655
N3 Os N1 90.9(9) 3_665 2_655
N3 Os N1 171.2(9) 2_655 2_655
N3 Os N1 171.2(9) . .
N3 Os N1 85.7(9) 3_665 .
N3 Os N1 90.9(9) 2_655 .
N1 Os N1 85.9(2) 2_655 .
N3 Os N1 90.9(9) . 3_665
N3 Os N1 171.2(9) 3_665 3_665
N3 Os N1 85.7(9) 2_655 3_665
N1 Os N1 85.9(2) 2_655 3_665
N1 Os N1 85.9(2) . 3_665
N1 Os Cl1 88.9(2) 2_655 .
N1 Os Cl1 173.9(2) . .
N1 Os Cl1 90.6(2) 3_665 .
N1 Os Cl1 90.6(2) 2_655 3_665
N1 Os Cl1 88.9(2) . 3_665
N1 Os Cl1 173.9(2) 3_665 3_665
Cl1 Os Cl1 94.29(11) . 3_665
N1 Os Cl1 173.9(2) 2_655 2_655
N1 Os Cl1 90.6(2) . 2_655
N1 Os Cl1 88.9(2) 3_665 2_655
Cl1 Os Cl1 94.29(11) . 2_655
Cl1 Os Cl1 94.29(11) 3_665 2_655
C1 N1 N2 107.6(6) . .
C1 N1 Os 133.2(5) . .
N2 N1 Os 119.2(4) . .
C3 N2 N1 107.1(6) . .
C3 N2 B 134.6(8) . .
N1 N2 B 118.3(7) . .
O1 N3 Os 171.1(27) . .
N2 B N2 109.5(6) 2_655 3_665
N2 B N2 109.5(6) 2_655 .
N2 B N2 109.5(6) 3_665 .
N1 C1 C2 110.0(7) . .
C3 C2 C1 104.7(6) . .
N2 C3 C2 110.6(7) . .
C4 C4 C4 119.8(4) 6_547 5_667

loop_
_geom_bond_atom_site_label_1
_geom_bond_atom_site_label_2
_geom_bond_distance
_geom_bond_site_symmetry_2
Os N3 1.65(3) .
Os N3 1.65(3) 3_665
Os N3 1.65(3) 2_655
Os N1 2.085(5) 2_655
Os N1 2.085(5) .
Os N1 2.085(5) 3_665
Os Cl1 2.350(4) .
Os Cl1 2.350(4) 3_665
Os Cl1 2.350(4) 2_655
N1 C1 1.333(8) .
N1 N2 1.376(8) .
N2 C3 1.331(8) .
N2 B 1.513(8) .
N3 O1 1.19(4) .
B N2 1.513(8) 2_655
B N2 1.513(8) 3_665
C1 C2 1.374(11) .
C2 C3 1.367(11) .
C4 C4 1.51(3) 6_547
C4 C4 1.51(3) 5_667
